data_4072503
loop_
_publ_author_name
'Lee, Jason Ka-Wai'
'Ko, Chi-Chiu'
'Wong, Keith Man-Chung'
'Zhu, Nianyong'
'Yam, Vivian Wing-Wah'

_publ_section_title
;
 A Photochromic Platinum(II) Bis(alkynyl) Complex Containing a Versatile
 5,6-Dithienyl-1,10-phenanthroline
;
_journal_issue 1
_journal_name_full Organometallics
_journal_page_first 12
_journal_paper_doi 10.1021/om060731t
_journal_volume 26
_journal_year 2007
_chemical_formula_moiety 'C40 H31 N2 O0.50 Pt S2'
_chemical_formula_sum 'C40 H31 N2 O0.5 Pt S2'
_chemical_formula_weight 806.88
_chemical_name_systematic
;
 ?
;
_space_group_IT_number 88
_symmetry_cell_setting tetragonal
_symmetry_space_group_name_Hall '-I 4ad'
_symmetry_space_group_name_H-M 'I 41/a :2'
_atom_sites_solution_hydrogens geom
_atom_sites_solution_primary direct
_atom_sites_solution_secondary difmap
_audit_creation_method SHELXL-97
_cell_angle_alpha 90.00
_cell_angle_beta 90.00
_cell_angle_gamma 90.00
_cell_formula_units_Z 16
_cell_length_a 26.054(4)
_cell_length_b 26.054(4)
_cell_length_c 21.715(4)
_cell_measurement_reflns_used 0
_cell_measurement_temperature 253(2)
_cell_measurement_theta_max 0
_cell_measurement_theta_min 0
_cell_volume 14740(4)
_computing_cell_refinement scalepack
_computing_data_collection marcontrol
_computing_data_reduction denzo
_computing_molecular_graphics 'Ortep-3 for Windows (Farrugia, 1997)'
_computing_publication_material 'WinGX publication routines (Farrugia, 1999)'
_computing_structure_refinement 'SHELXL-97 (Sheldrick, 1997)'
_computing_structure_solution SIR-97
_diffrn_ambient_temperature 253(2)
_diffrn_measured_fraction_theta_full 0.747
_diffrn_measured_fraction_theta_max 0.747
_diffrn_measurement_device_type 'marresearch IPDS mar300'
_diffrn_measurement_method oscillation
_diffrn_radiation_monochromator graphite
_diffrn_radiation_source 'fine-focus sealed tube'
_diffrn_radiation_type MoK\a
_diffrn_radiation_wavelength 0.71073
_diffrn_reflns_av_R_equivalents 0.0676
_diffrn_reflns_av_sigmaI/netI 0.0865
_diffrn_reflns_limit_h_max 27
_diffrn_reflns_limit_h_min -27
_diffrn_reflns_limit_k_max 26
_diffrn_reflns_limit_k_min -26
_diffrn_reflns_limit_l_max 22
_diffrn_reflns_limit_l_min -23
_diffrn_reflns_number 30410
_diffrn_reflns_theta_full 25.09
_diffrn_reflns_theta_max 25.09
_diffrn_reflns_theta_min 1.98
_exptl_absorpt_coefficient_mu 3.951
_exptl_absorpt_correction_type none
_exptl_crystal_colour orange
_exptl_crystal_density_diffrn 1.454
_exptl_crystal_density_method 'not measured'
_exptl_crystal_description prism
_exptl_crystal_F_000 6384
_exptl_crystal_size_max 0.5
_exptl_crystal_size_mid 0.35
_exptl_crystal_size_min 0.25
_refine_diff_density_max 0.973
_refine_diff_density_min -0.453
_refine_diff_density_rms 0.111
_refine_ls_extinction_method none
_refine_ls_goodness_of_fit_ref 0.956
_refine_ls_hydrogen_treatment mixed
_refine_ls_matrix_type full
_refine_ls_number_parameters 356
_refine_ls_number_reflns 4908
_refine_ls_number_restraints 50
_refine_ls_restrained_S_all 0.963
_refine_ls_R_factor_all 0.0779
_refine_ls_R_factor_gt 0.0455
_refine_ls_shift/su_max 0.001
_refine_ls_shift/su_mean 0.000
_refine_ls_structure_factor_coef Fsqd
_refine_ls_weighting_details 'calc w=1/[\s^2^(Fo^2^)+(0.0693P)^2^+0.0000P] where P=(Fo^2^+2Fc^2^)/3'
_refine_ls_weighting_scheme calc
_refine_ls_wR_factor_gt 0.1265
_refine_ls_wR_factor_ref 0.1316
_reflns_number_gt 2792
_reflns_number_total 4908
_reflns_threshold_expression >2sigma(I)
_cod_data_source_file om060731tsi20060811_070317.cif
_cod_data_source_block mar1281
_cod_original_sg_symbol_H-M 'I 41/a'
_cod_original_formula_sum 'C40 H31 N2 O0.50 Pt S2'
_cod_database_code 4072503

loop_
_symmetry_equiv_pos_as_xyz
'x, y, z'
'-x, -y+1/2, z'
'-y+3/4, x+1/4, z+1/4'
'y+1/4, -x+1/4, z+1/4'
'x+1/2, y+1/2, z+1/2'
'-x+1/2, -y+1, z+1/2'
'-y+5/4, x+3/4, z+3/4'
'y+3/4, -x+3/4, z+3/4'
'-x, -y, -z'
'x, y-1/2, -z'
'y-3/4, -x-1/4, -z-1/4'
'-y-1/4, x-1/4, -z-1/4'
'-x+1/2, -y+1/2, -z+1/2'
'x+1/2, y, -z+1/2'
'y-1/4, -x+1/4, -z+1/4'
'-y+1/4, x+1/4, -z+1/4'

loop_
_atom_site_label
_atom_site_type_symbol
_atom_site_fract_x
_atom_site_fract_y
_atom_site_fract_z
_atom_site_U_iso_or_equiv
_atom_site_adp_type
_atom_site_occupancy
_atom_site_symmetry_multiplicity
_atom_site_calc_flag
_atom_site_refinement_flags
_atom_site_disorder_assembly
_atom_site_disorder_group
Pt1 Pt 0.080199(13) 0.010347(14) 0.534868(19) 0.0844(2) Uani 1 1 d . . .
N1 N 0.1121(3) -0.0268(3) 0.4602(4) 0.081(2) Uani 1 1 d . . .
N2 N 0.0448(3) 0.0477(3) 0.4631(4) 0.080(2) Uani 1 1 d . . .
C1 C 0.1168(4) -0.0316(4) 0.5973(5) 0.099(3) Uani 1 1 d . A .
C2 C 0.1384(4) -0.0581(5) 0.6297(6) 0.103(4) Uani 1 1 d D . .
C3 C 0.1719(9) -0.0966(8) 0.6654(11) 0.108(10) Uiso 0.50 1 d PGD A 1
C4 C 0.1950(11) -0.0882(7) 0.7222(12) 0.35(4) Uiso 0.50 1 d PG A 1
H4 H 0.1960 -0.0553 0.7388 0.420 Uiso 0.50 1 calc PR A 1
C5 C 0.2166(10) -0.1291(10) 0.7543(9) 0.187(14) Uiso 0.50 1 d PG A 1
H5 H 0.2320 -0.1235 0.7923 0.224 Uiso 0.50 1 calc PR A 1
C6 C 0.2150(10) -0.1782(8) 0.7296(13) 0.175(13) Uiso 0.50 1 d PG A 1
H6 H 0.2295 -0.2055 0.7510 0.210 Uiso 0.50 1 calc PR A 1
C7 C 0.1920(11) -0.1866(7) 0.6727(13) 0.30(3) Uiso 0.50 1 d PG A 1
H7 H 0.1909 -0.2195 0.6562 0.354 Uiso 0.50 1 calc PR A 1
C8 C 0.1704(9) -0.1458(10) 0.6406(9) 0.178(14) Uiso 0.50 1 d PG A 1
H8 H 0.1550 -0.1514 0.6026 0.214 Uiso 0.50 1 calc PR A 1
C3' C 0.1578(9) -0.0979(8) 0.6765(9) 0.119(11) Uiso 0.50 1 d PGD A 2
C4' C 0.1806(8) -0.0778(6) 0.7291(10) 0.113(8) Uiso 0.50 1 d PG A 2
H4' H 0.1802 -0.0425 0.7360 0.136 Uiso 0.50 1 calc PR A 2
C5' C 0.2038(9) -0.1103(10) 0.7715(9) 0.197(16) Uiso 0.50 1 d PG A 2
H5' H 0.2190 -0.0969 0.8067 0.237 Uiso 0.50 1 calc PR A 2
C6' C 0.2043(10) -0.1630(9) 0.7612(12) 0.210(16) Uiso 0.50 1 d PG A 2
H6' H 0.2198 -0.1847 0.7896 0.252 Uiso 0.50 1 calc PR A 2
C7' C 0.1816(11) -0.1831(6) 0.7086(14) 0.27(2) Uiso 0.50 1 d PG A 2
H7' H 0.1819 -0.2183 0.7017 0.330 Uiso 0.50 1 calc PR A 2
C8' C 0.1583(11) -0.1505(9) 0.6662(10) 0.25(2) Uiso 0.50 1 d PG A 2
H8' H 0.1431 -0.1640 0.6310 0.304 Uiso 0.50 1 calc PR A 2
C9 C 0.0467(3) 0.0521(4) 0.6011(5) 0.086(3) Uani 1 1 d . . .
C10 C 0.0288(3) 0.0796(4) 0.6357(5) 0.082(3) Uani 1 1 d . . .
C11 C 0.0106(3) 0.1153(2) 0.6794(4) 0.089(3) Uani 1 1 d G . .
C12 C -0.0345(3) 0.1417(3) 0.6667(3) 0.120(4) Uani 1 1 d G . .
H12 H -0.0514 0.1365 0.6295 0.144 Uiso 1 1 calc R . .
C13 C -0.0544(3) 0.1759(3) 0.7097(5) 0.156(5) Uani 1 1 d G . .
H13 H -0.0846 0.1936 0.7012 0.187 Uiso 1 1 calc R . .
C14 C -0.0292(4) 0.1837(3) 0.7653(4) 0.153(5) Uani 1 1 d G . .
H14 H -0.0425 0.2066 0.7940 0.184 Uiso 1 1 calc R . .
C15 C 0.0159(4) 0.1572(4) 0.7780(3) 0.132(4) Uani 1 1 d G . .
H15 H 0.0328 0.1624 0.8152 0.159 Uiso 1 1 calc R . .
C16 C 0.0358(2) 0.1230(3) 0.7350(4) 0.110(4) Uani 1 1 d G . .
H16 H 0.0660 0.1053 0.7435 0.132 Uiso 1 1 calc R . .
C17 C 0.1480(4) -0.0641(4) 0.4634(5) 0.096(3) Uani 1 1 d . . .
H17 H 0.1602 -0.0753 0.5013 0.115 Uiso 1 1 calc R . .
C18 C 0.1659(4) -0.0848(4) 0.4113(7) 0.107(4) Uani 1 1 d . . .
H18 H 0.1904 -0.1108 0.4136 0.129 Uiso 1 1 calc R . .
C19 C 0.1491(4) -0.0688(4) 0.3548(6) 0.104(3) Uani 1 1 d . . .
H19 H 0.1619 -0.0843 0.3194 0.125 Uiso 1 1 calc R . .
C20 C 0.1125(4) -0.0289(3) 0.3497(6) 0.087(3) Uani 1 1 d . . .
C21 C 0.0956(3) -0.0103(3) 0.4051(6) 0.073(3) Uani 1 1 d . . .
C22 C 0.0590(4) 0.0296(4) 0.4073(6) 0.080(3) Uani 1 1 d . . .
C23 C 0.0389(4) 0.0482(4) 0.3553(6) 0.090(3) Uani 1 1 d . B .
C24 C 0.0013(4) 0.0890(3) 0.3576(5) 0.092(3) Uani 1 1 d . . .
H24 H -0.0134 0.1033 0.3226 0.110 Uiso 1 1 calc R . .
C25 C -0.0107(4) 0.1042(4) 0.4153(7) 0.103(4) Uani 1 1 d . . .
H25 H -0.0349 0.1303 0.4193 0.123 Uiso 1 1 calc R . .
C26 C 0.0100(4) 0.0844(4) 0.4690(5) 0.090(3) Uani 1 1 d . . .
H26 H 0.0000 0.0964 0.5075 0.108 Uiso 1 1 calc R . .
C27 C 0.0926(4) -0.0103(4) 0.2933(6) 0.091(3) Uani 1 1 d . B .
C28 C 0.0560(5) 0.0267(4) 0.2940(6) 0.112(4) Uani 1 1 d . . .
S1 S 0.16587(16) -0.05909(14) 0.14215(16) 0.1428(13) Uani 1 1 d D B .
C29 C 0.2024(6) -0.0018(6) 0.2390(7) 0.201(7) Uani 1 1 d D . .
H29A H 0.2308 -0.0052 0.2111 0.301 Uiso 1 1 calc R . .
H29B H 0.2110 -0.0175 0.2777 0.301 Uiso 1 1 calc R . .
H29C H 0.1950 0.0339 0.2453 0.301 Uiso 1 1 calc R . .
C30 C 0.1550(6) -0.0286(5) 0.2116(6) 0.137(5) Uani 1 1 d D B .
C31 C 0.1078(5) -0.0325(4) 0.2315(6) 0.111(4) Uani 1 1 d D . .
C32 C 0.0762(5) -0.0614(5) 0.1928(6) 0.126(4) Uani 1 1 d D B .
H32 H 0.0420 -0.0689 0.2010 0.151 Uiso 1 1 calc R . .
C33 C 0.1021(5) -0.0772(5) 0.1415(6) 0.141(4) Uani 1 1 d D . .
C34 C 0.0784(6) -0.1102(6) 0.0881(6) 0.201(7) Uani 1 1 d D B .
H34A H 0.1040 -0.1161 0.0571 0.302 Uiso 1 1 calc R . .
H34B H 0.0499 -0.0921 0.0703 0.302 Uiso 1 1 calc R . .
H34C H 0.0668 -0.1424 0.1042 0.302 Uiso 1 1 calc R . .
S2 S -0.0022(4) 0.0788(3) 0.1349(4) 0.166(4) Uiso 0.672(10) 1 d PD B 1
C35 C 0.0962(7) 0.0863(8) 0.1774(10) 0.168(9) Uiso 0.672(10) 1 d PD B 1
H35A H 0.0963 0.1024 0.1376 0.252 Uiso 0.672(10) 1 calc PR B 1
H35B H 0.1207 0.0588 0.1779 0.252 Uiso 0.672(10) 1 calc PR B 1
H35C H 0.1052 0.1112 0.2083 0.252 Uiso 0.672(10) 1 calc PR B 1
C36 C 0.0431(6) 0.0652(8) 0.1908(9) 0.142(7) Uiso 0.672(10) 1 d PD B 1
C37 C 0.0225(6) 0.0419(7) 0.2384(8) 0.107(6) Uiso 0.672(10) 1 d PD B 1
C38 C -0.0303(7) 0.0304(7) 0.2315(9) 0.130(7) Uiso 0.672(10) 1 d PD B 1
H38 H -0.0495 0.0143 0.2620 0.156 Uiso 0.672(10) 1 calc PR B 1
C39 C -0.0513(7) 0.0454(8) 0.1750(9) 0.164(8) Uiso 0.672(10) 1 d PD B 1
C40 C -0.1089(7) 0.0344(9) 0.1535(11) 0.226(12) Uiso 0.672(10) 1 d PD B 1
H40A H -0.1147 0.0499 0.1141 0.339 Uiso 0.672(10) 1 calc PR B 1
H40B H -0.1323 0.0486 0.1831 0.339 Uiso 0.672(10) 1 calc PR B 1
H40C H -0.1142 -0.0020 0.1506 0.339 Uiso 0.672(10) 1 calc PR B 1
S2' S -0.0214(6) 0.0783(6) 0.1429(7) 0.143(6) Uiso 0.324(10) 1 d PD B 2
C35' C -0.0435(12) 0.0069(13) 0.2336(16) 0.122(6) Uiso 0.324(10) 1 d PD B 2
H35D H -0.0733 0.0086 0.2076 0.182 Uiso 0.324(10) 1 calc PR B 2
H35E H -0.0529 0.0161 0.2749 0.182 Uiso 0.324(10) 1 calc PR B 2
H35F H -0.0300 -0.0273 0.2332 0.182 Uiso 0.324(10) 1 calc PR B 2
C36' C -0.0024(11) 0.0446(12) 0.2097(13) 0.122(6) Uiso 0.324(10) 1 d PD B 2
C37' C 0.0440(11) 0.0557(14) 0.2295(16) 0.122(6) Uiso 0.324(10) 1 d PD B 2
C38' C 0.0696(11) 0.0922(13) 0.1922(15) 0.122(6) Uiso 0.324(10) 1 d PD B 2
H38' H 0.1035 0.1021 0.1980 0.146 Uiso 0.324(10) 1 calc PR B 2
C39' C 0.0385(9) 0.1113(11) 0.1465(13) 0.122(6) Uiso 0.324(10) 1 d PD B 2
C40' C 0.0623(11) 0.1508(11) 0.0972(13) 0.122(6) Uiso 0.324(10) 1 d PD B 2
H40D H 0.0360 0.1612 0.0688 0.182 Uiso 0.324(10) 1 calc PR B 2
H40E H 0.0896 0.1343 0.0750 0.182 Uiso 0.324(10) 1 calc PR B 2
H40F H 0.0754 0.1804 0.1183 0.182 Uiso 0.324(10) 1 calc PR B 2
O1 O 0.0000 0.2500 0.9821(15) 0.465(18) Uiso 1 2 d S . .

loop_
_atom_site_aniso_label
_atom_site_aniso_U_11
_atom_site_aniso_U_22
_atom_site_aniso_U_33
_atom_site_aniso_U_23
_atom_site_aniso_U_13
_atom_site_aniso_U_12
Pt1 0.0747(3) 0.0783(3) 0.1004(4) -0.0160(2) 0.0054(2) -0.01058(19)
N1 0.075(5) 0.065(5) 0.102(7) -0.020(5) 0.005(5) -0.002(4)
N2 0.070(5) 0.062(5) 0.108(8) -0.012(5) 0.005(5) -0.006(4)
C1 0.094(8) 0.097(8) 0.106(10) -0.024(7) 0.005(7) -0.023(6)
C2 0.083(8) 0.131(10) 0.095(10) -0.016(8) -0.014(6) 0.010(7)
C9 0.078(7) 0.088(7) 0.093(8) 0.009(6) -0.002(6) -0.014(5)
C10 0.080(7) 0.079(7) 0.088(8) -0.014(6) 0.019(6) 0.009(5)
C11 0.065(7) 0.085(7) 0.117(10) 0.007(7) -0.002(6) -0.004(5)
C12 0.120(10) 0.134(10) 0.107(10) -0.023(8) -0.002(8) 0.011(8)
C13 0.138(11) 0.175(14) 0.155(14) -0.038(11) -0.001(10) 0.057(10)
C14 0.148(13) 0.153(12) 0.160(15) -0.075(11) 0.029(10) 0.008(10)
C15 0.101(9) 0.152(11) 0.143(12) -0.057(10) -0.019(8) 0.005(8)
C16 0.100(8) 0.107(9) 0.123(11) -0.030(7) 0.013(8) -0.006(7)
C17 0.122(9) 0.078(7) 0.088(9) -0.026(6) 0.015(7) -0.008(6)
C18 0.098(8) 0.109(9) 0.115(11) -0.010(9) -0.003(8) 0.017(6)
C19 0.117(9) 0.091(8) 0.105(10) -0.030(7) 0.030(7) 0.008(7)
C20 0.099(7) 0.062(6) 0.100(10) -0.002(7) 0.013(7) 0.004(5)
C21 0.080(6) 0.058(6) 0.082(9) -0.016(6) 0.011(6) 0.001(5)
C22 0.087(7) 0.086(8) 0.069(8) -0.012(7) -0.003(7) -0.014(6)
C23 0.092(7) 0.074(7) 0.104(10) -0.026(7) 0.023(7) -0.017(6)
C24 0.095(7) 0.079(7) 0.100(9) -0.025(6) 0.002(6) 0.015(6)
C25 0.080(7) 0.074(7) 0.155(12) -0.042(8) 0.016(8) 0.003(5)
C26 0.089(7) 0.093(8) 0.088(8) 0.001(7) -0.011(6) -0.007(6)
C27 0.089(7) 0.070(6) 0.114(10) -0.002(7) 0.032(7) 0.020(5)
C28 0.117(9) 0.101(8) 0.119(11) -0.002(8) 0.004(8) -0.015(7)
S1 0.172(3) 0.151(3) 0.105(3) -0.008(2) 0.043(2) 0.045(3)
C29 0.225(19) 0.188(16) 0.189(17) -0.001(13) 0.094(15) 0.033(14)
C30 0.151(13) 0.114(10) 0.145(13) -0.005(9) -0.003(11) 0.002(9)
C31 0.101(9) 0.103(8) 0.129(12) -0.001(8) 0.028(9) 0.022(7)
C32 0.145(11) 0.137(10) 0.096(10) -0.042(8) -0.002(9) 0.012(9)
C33 0.155(12) 0.149(11) 0.119(12) -0.028(9) 0.002(10) 0.041(9)
C34 0.28(2) 0.195(15) 0.127(13) -0.063(12) -0.016(13) 0.053(14)

loop_
_atom_type_symbol
_atom_type_description
_atom_type_scat_dispersion_real
_atom_type_scat_dispersion_imag
_atom_type_scat_source
Pt Pt -1.7033 8.3905 'International Tables Vol C Tables 4.2.6.8 and 6.1.1.4'
S S 0.1246 0.1234 'International Tables Vol C Tables 4.2.6.8 and 6.1.1.4'
N N 0.0061 0.0033 'International Tables Vol C Tables 4.2.6.8 and 6.1.1.4'
C C 0.0033 0.0016 'International Tables Vol C Tables 4.2.6.8 and 6.1.1.4'
O O 0.0106 0.0060 'International Tables Vol C Tables 4.2.6.8 and 6.1.1.4'
H H 0.0000 0.0000 'International Tables Vol C Tables 4.2.6.8 and 6.1.1.4'

loop_
_geom_angle_atom_site_label_1
_geom_angle_atom_site_label_2
_geom_angle_atom_site_label_3
_geom_angle
C1 Pt1 C9 91.0(4)
C1 Pt1 N2 173.6(4)
C9 Pt1 N2 95.2(4)
C1 Pt1 N1 94.9(4)
C9 Pt1 N1 173.9(4)
N2 Pt1 N1 78.9(4)
C21 N1 C17 119.8(9)
C21 N1 Pt1 114.9(7)
C17 N1 Pt1 125.3(8)
C26 N2 C22 121.7(9)
C26 N2 Pt1 125.3(8)
C22 N2 Pt1 113.0(7)
C2 C1 Pt1 175.0(12)
C1 C2 C3' 169.5(15)
C1 C2 C3 171.7(16)
C3' C2 C3 16.5(15)
C4 C3 C8 120.0
C4 C3 C2 126.2(17)
C8 C3 C2 113.0(17)
C3 C4 C5 120.0
C6 C5 C4 120.0
C7 C6 C5 120.0
C8 C7 C6 120.0
C7 C8 C3 120.0
C4' C3' C8' 120.0
C4' C3' C2 115.4(17)
C8' C3' C2 124.2(17)
C3' C4' C5' 120.0
C6' C5' C4' 120.0
C5' C6' C7' 120.0
C8' C7' C6' 120.0
C7' C8' C3' 120.0
C10 C9 Pt1 173.9(10)
C9 C10 C11 175.5(11)
C12 C11 C16 120.0
C12 C11 C10 118.6(8)
C16 C11 C10 121.4(8)
C13 C12 C11 120.0
C12 C13 C14 120.0
C15 C14 C13 120.0
C16 C15 C14 120.0
C15 C16 C11 120.0
C18 C17 N1 119.3(11)
C17 C18 C19 121.6(11)
C18 C19 C20 120.7(11)
C21 C20 C19 114.1(11)
C21 C20 C27 121.4(10)
C19 C20 C27 124.5(11)
N1 C21 C20 124.5(10)
N1 C21 C22 114.9(10)
C20 C21 C22 120.6(11)
C23 C22 N2 121.6(10)
C23 C22 C21 120.2(11)
N2 C22 C21 118.3(11)
C22 C23 C24 120.2(10)
C22 C23 C28 119.7(10)
C24 C23 C28 120.1(12)
C25 C24 C23 113.8(10)
C24 C25 C26 125.5(10)
N2 C26 C25 117.2(10)
C28 C27 C20 119.4(10)
C28 C27 C31 117.8(11)
C20 C27 C31 122.6(9)
C27 C28 C23 118.7(11)
C27 C28 C37 124.9(13)
C23 C28 C37 115.3(12)
C27 C28 C37' 117.2(18)
C23 C28 C37' 122.1(19)
C37 C28 C37' 25.1(11)
C33 S1 C30 88.6(7)
C31 C30 C29 131.5(13)
C31 C30 S1 114.0(10)
C29 C30 S1 114.5(11)
C30 C31 C32 113.5(12)
C30 C31 C27 120.7(12)
C32 C31 C27 125.7(11)
C33 C32 C31 111.2(12)
C32 C33 C34 125.0(13)
C32 C33 S1 112.7(10)
C34 C33 S1 122.3(10)
C36 S2 C39 92.7(9)
C37 C36 C35 133.7(16)
C37 C36 S2 111.7(12)
C35 C36 S2 114.4(13)
C36 C37 C38 114.3(15)
C36 C37 C28 120.3(13)
C38 C37 C28 125.4(14)
C39 C38 C37 114.4(16)
C38 C39 C40 125.0(16)
C38 C39 S2 106.5(12)
C40 C39 S2 128.5(15)
C36' S2' C39' 87.6(10)
C37' C36' C35' 132(2)
C37' C36' S2' 114.6(15)
C35' C36' S2' 113.5(17)
C36' C37' C38' 113.2(19)
C36' C37' C28 110.9(19)
C38' C37' C28 136(2)
C39' C38' C37' 112.2(19)
C38' C39' C40' 119.0(19)
C38' C39' S2' 111.9(15)
C40' C39' S2' 128.0(17)

loop_
_geom_bond_atom_site_label_1
_geom_bond_atom_site_label_2
_geom_bond_distance
Pt1 C1 1.985(13)
Pt1 C9 2.003(12)
Pt1 N2 2.056(8)
Pt1 N1 2.063(8)
N1 C21 1.344(11)
N1 C17 1.352(12)
N2 C26 1.322(11)
N2 C22 1.352(11)
C1 C2 1.136(13)
C2 C3' 1.537(16)
C2 C3 1.539(17)
C3 C4 1.3900
C3 C8 1.3900
C4 C5 1.3900
C5 C6 1.3900
C6 C7 1.3900
C7 C8 1.3900
C3' C4' 1.3900
C3' C8' 1.3900
C4' C5' 1.3900
C5' C6' 1.3900
C6' C7' 1.3900
C7' C8' 1.3900
C9 C10 1.139(11)
C10 C11 1.410(11)
C11 C12 1.3900
C11 C16 1.3900
C12 C13 1.3900
C13 C14 1.3900
C14 C15 1.3900
C15 C16 1.3900
C17 C18 1.336(13)
C18 C19 1.368(13)
C19 C20 1.415(13)
C20 C21 1.369(13)
C20 C27 1.417(13)
C21 C22 1.412(13)
C22 C23 1.336(13)
C23 C24 1.445(12)
C23 C28 1.513(14)
C24 C25 1.351(13)
C25 C26 1.384(14)
C27 C28 1.356(14)
C27 C31 1.514(14)
C28 C37 1.540(17)
C28 C37' 1.62(3)
S1 C33 1.727(13)
S1 C30 1.728(12)
C29 C30 1.537(16)
C30 C31 1.306(14)
C31 C32 1.396(13)
C32 C33 1.366(14)
C33 C34 1.570(15)
S2 C36 1.728(15)
S2 C39 1.777(17)
C35 C36 1.518(18)
C36 C37 1.313(16)
C37 C38 1.416(16)
C38 C39 1.399(18)
C39 C40 1.595(18)
S2' C36' 1.768(18)
S2' C39' 1.784(19)
C35' C36' 1.54(2)
C36' C37' 1.315(19)
C37' C38' 1.42(2)
C38' C39' 1.38(2)
C39' C40' 1.61(2)
